data_4506932
loop_
_publ_author_name
'Banerjee, Subhabrata'
'Kumar, Dhurjati Prasad'
'Bandyopadhay, Sabyasachi'
'Adarsh, N. N.'
'Dastidar, Parthasarathi'

_publ_section_title
;
 A New Series of CuIICoordination Polymers Derived from
 Bis-pyridyl-bis-urea Ligands and Various Dicarboxylates and Their Role in
 Methanolysis of Epoxide Ring-Opening Catalysis
;
_journal_issue 11
_journal_name_full 'Crystal Growth &amp; Design'
_journal_page_first 5546
_journal_paper_doi 10.1021/cg3011037
_journal_volume 12
_journal_year 2012
_chemical_formula_sum 'C22 H30 Cu N8 O8'
_chemical_formula_weight 598.08
_chemical_name_systematic
; 
 ? 
;
_space_group_IT_number 2
_symmetry_cell_setting triclinic
_symmetry_space_group_name_Hall '-P 1'
_symmetry_space_group_name_H-M 'P -1'
_atom_sites_solution_hydrogens geom
_atom_sites_solution_primary direct
_atom_sites_solution_secondary difmap
_audit_creation_method SHELXL-97
_cell_angle_alpha 76.278(2)
_cell_angle_beta 86.541(2)
_cell_angle_gamma 76.787(2)
_cell_formula_units_Z 2
_cell_length_a 8.2254(4)
_cell_length_b 11.6133(6)
_cell_length_c 14.3603(8)
_cell_measurement_temperature 298(2)
_cell_volume 1297.30(12)
_computing_cell_refinement 'Bruker Apex II'
_computing_data_collection 'Bruker Apex II'
_computing_data_reduction SAINT
_computing_molecular_graphics 'Mercury 2.3'
_computing_publication_material Shelxl-97
_computing_structure_refinement 'SHELXL-97 (Sheldrick, 1997)'
_computing_structure_solution 'SHELXS-97 (Sheldrick, 1990)'
_diffrn_ambient_temperature 298(2)
_diffrn_detector_area_resol_mean 3
_diffrn_measured_fraction_theta_full 0.998
_diffrn_measured_fraction_theta_max 0.998
_diffrn_measurement_device_type 'Bruker Apex II'
_diffrn_measurement_method 'Omega scan'
_diffrn_radiation_monochromator graphite
_diffrn_radiation_source 'fine-focus sealed tube'
_diffrn_radiation_type MoK\a
_diffrn_radiation_wavelength 0.71073
_diffrn_reflns_av_R_equivalents 0.0281
_diffrn_reflns_av_sigmaI/netI 0.0338
_diffrn_reflns_limit_h_max 9
_diffrn_reflns_limit_h_min -9
_diffrn_reflns_limit_k_max 13
_diffrn_reflns_limit_k_min -13
_diffrn_reflns_limit_l_max 17
_diffrn_reflns_limit_l_min -17
_diffrn_reflns_number 12056
_diffrn_reflns_theta_full 25.00
_diffrn_reflns_theta_max 25.00
_diffrn_reflns_theta_min 1.46
_exptl_absorpt_coefficient_mu 0.905
_exptl_absorpt_correction_T_max 0.9477
_exptl_absorpt_correction_T_min 0.8398
_exptl_absorpt_correction_type multi-scan
_exptl_absorpt_process_details sadabs
_exptl_crystal_colour green
_exptl_crystal_density_diffrn 1.531
_exptl_crystal_density_method 'not measured'
_exptl_crystal_description plate
_exptl_crystal_F_000 622
_exptl_crystal_size_max 0.20
_exptl_crystal_size_mid 0.10
_exptl_crystal_size_min 0.06
_refine_diff_density_max 0.326
_refine_diff_density_min -0.397
_refine_diff_density_rms 0.054
_refine_ls_extinction_method none
_refine_ls_goodness_of_fit_ref 1.070
_refine_ls_hydrogen_treatment constr
_refine_ls_matrix_type full
_refine_ls_number_parameters 356
_refine_ls_number_reflns 4561
_refine_ls_number_restraints 0
_refine_ls_restrained_S_all 1.070
_refine_ls_R_factor_all 0.0401
_refine_ls_R_factor_gt 0.0314
_refine_ls_shift/su_max 0.002
_refine_ls_shift/su_mean 0.000
_refine_ls_structure_factor_coef Fsqd
_refine_ls_weighting_details 'calc w=1/[\s^2^(Fo^2^)+(0.0398P)^2^+0.6141P] where P=(Fo^2^+2Fc^2^)/3'
_refine_ls_weighting_scheme calc
_refine_ls_wR_factor_gt 0.0792
_refine_ls_wR_factor_ref 0.0844
_reflns_number_gt 3866
_reflns_number_total 4561
_reflns_threshold_expression >2sigma(I)
_cod_data_source_file cg3011037_si_003.cif
_cod_data_source_block s0154a5
_cod_original_sg_symbol_H-M P-1
_cod_database_code 4506932

loop_
_symmetry_equiv_pos_as_xyz
'x, y, z'
'-x, -y, -z'

loop_
_atom_site_label
_atom_site_type_symbol
_atom_site_fract_x
_atom_site_fract_y
_atom_site_fract_z
_atom_site_U_iso_or_equiv
_atom_site_adp_type
_atom_site_occupancy
_atom_site_symmetry_multiplicity
_atom_site_calc_flag
_atom_site_refinement_flags
Cu1 Cu 0.74108(3) 0.93843(2) 0.740202(19) 0.02218(10) Uani 1 1 d .
N1 N 0.7586(2) 0.77616(17) 0.70808(13) 0.0230(4) Uani 1 1 d .
C2 C 0.7270(3) 0.6765(2) 0.77012(17) 0.0257(5) Uani 1 1 d .
H2 H 0.7004 0.6796 0.8335 0.031 Uiso 1 1 calc R
C3 C 0.7331(3) 0.5705(2) 0.74180(17) 0.0269(5) Uani 1 1 d .
H3 H 0.7117 0.5030 0.7863 0.032 Uiso 1 1 calc R
C4 C 0.7706(3) 0.5629(2) 0.64823(17) 0.0249(5) Uani 1 1 d .
H4 H 0.7742 0.4914 0.6289 0.030 Uiso 1 1 calc R
C5 C 0.8029(3) 0.6656(2) 0.58336(16) 0.0213(5) Uani 1 1 d .
C6 C 0.7964(3) 0.7691(2) 0.61746(16) 0.0229(5) Uani 1 1 d .
H6 H 0.8197 0.8373 0.5748 0.027 Uiso 1 1 calc R
N7 N 0.8407(3) 0.67408(17) 0.48670(13) 0.0253(4) Uani 1 1 d .
H7 H 0.8834 0.7340 0.4575 0.030 Uiso 1 1 calc R
C8 C 0.8162(3) 0.5954(2) 0.43321(16) 0.0232(5) Uani 1 1 d .
O9 O 0.7704(2) 0.50070(14) 0.46755(12) 0.0294(4) Uani 1 1 d .
N10 N 0.8400(2) 0.63580(17) 0.33823(13) 0.0253(4) Uani 1 1 d .
H10 H 0.8687 0.7040 0.3168 0.030 Uiso 1 1 calc R
C11 C 0.8167(3) 0.5631(2) 0.27269(17) 0.0260(5) Uani 1 1 d .
H11A H 0.8752 0.4796 0.2972 0.031 Uiso 1 1 calc R
H11B H 0.8657 0.5927 0.2110 0.031 Uiso 1 1 calc R
C12 C 0.6335(3) 0.5663(2) 0.25885(16) 0.0249(5) Uani 1 1 d .
H12A H 0.6269 0.5063 0.2233 0.030 Uiso 1 1 calc R
H12B H 0.5829 0.5431 0.3213 0.030 Uiso 1 1 calc R
N13 N 0.5372(2) 0.68317(18) 0.20903(13) 0.0258(4) Uani 1 1 d .
H13 H 0.4735 0.7295 0.2414 0.031 Uiso 1 1 calc R
C14 C 0.5455(3) 0.7209(2) 0.11258(16) 0.0220(5) Uani 1 1 d .
O15 O 0.6433(2) 0.66413(14) 0.06252(11) 0.0274(4) Uani 1 1 d .
N16 N 0.4311(2) 0.82732(17) 0.07590(13) 0.0227(4) Uani 1 1 d .
H16 H 0.3621 0.8574 0.1159 0.027 Uiso 1 1 calc R
C17 C 0.4172(3) 0.89027(19) -0.01958(16) 0.0204(5) Uani 1 1 d .
C18 C 0.5475(3) 0.8766(2) -0.08553(16) 0.0213(5) Uani 1 1 d .
H18 H 0.6477 0.8226 -0.0650 0.026 Uiso 1 1 calc R
N19 N 0.5341(2) 0.93807(17) -0.17717(13) 0.0212(4) Uani 1 1 d .
C20 C 0.3902(3) 1.0165(2) -0.20741(17) 0.0259(5) Uani 1 1 d .
H20 H 0.3794 1.0574 -0.2716 0.031 Uiso 1 1 calc R
C21 C 0.2573(3) 1.0378(2) -0.14513(17) 0.0278(5) Uani 1 1 d .
H21 H 0.1597 1.0943 -0.1670 0.033 Uiso 1 1 calc R
C22 C 0.2704(3) 0.9751(2) -0.05090(17) 0.0248(5) Uani 1 1 d .
H22 H 0.1821 0.9890 -0.0084 0.030 Uiso 1 1 calc R
O23 O 0.9421(2) 0.96237(14) 0.66423(11) 0.0245(4) Uani 1 1 d .
C24 C 0.9816(3) 1.0631(2) 0.66242(16) 0.0222(5) Uani 1 1 d .
O25 O 1.0985(2) 1.09973(15) 0.61720(12) 0.0294(4) Uani 1 1 d .
C26 C 0.8682(3) 1.1413(2) 0.72583(16) 0.0213(5) Uani 1 1 d .
O27 O 0.74322(19) 1.09826(14) 0.76453(11) 0.0247(4) Uani 1 1 d .
O28 O 0.9008(2) 1.23511(15) 0.73648(13) 0.0315(4) Uani 1 1 d .
O29 O 0.5775(2) 1.03807(15) 0.59774(11) 0.0300(4) Uani 1 1 d .
C30 C 0.6362(3) 1.0798(2) 0.51938(18) 0.0308(6) Uani 1 1 d .
H30 H 0.6758 1.0266 0.4797 0.037 Uiso 1 1 calc R
N31 N 0.6475(3) 1.19463(18) 0.48705(14) 0.0301(5) Uani 1 1 d .
C32 C 0.7194(5) 1.2358(3) 0.3939(2) 0.0609(10) Uani 1 1 d .
H32A H 0.7653 1.1673 0.3666 0.091 Uiso 1 1 calc R
H32B H 0.8063 1.2760 0.4008 0.091 Uiso 1 1 calc R
H32C H 0.6344 1.2914 0.3525 0.091 Uiso 1 1 calc R
C33 C 0.5872(4) 1.2841(2) 0.54296(19) 0.0360(6) Uani 1 1 d .
H33A H 0.5231 1.2508 0.5965 0.054 Uiso 1 1 calc R
H33B H 0.5180 1.3549 0.5037 0.054 Uiso 1 1 calc R
H33C H 0.6803 1.3063 0.5659 0.054 Uiso 1 1 calc R
O34 O 0.9170(2) 0.84422(18) 0.87974(12) 0.0382(5) Uani 1 1 d .
C35 C 1.0593(3) 0.7846(2) 0.87229(18) 0.0308(6) Uani 1 1 d .
H35 H 1.1116 0.8005 0.8129 0.037 Uiso 1 1 calc R
N36 N 1.1443(3) 0.7002(2) 0.94090(15) 0.0328(5) Uani 1 1 d .
C37 C 1.0708(4) 0.6694(4) 1.0356(2) 0.0638(10) Uani 1 1 d .
H37A H 0.9546 0.7091 1.0338 0.096 Uiso 1 1 calc R
H37B H 1.1273 0.6958 1.0805 0.096 Uiso 1 1 calc R
H37C H 1.0818 0.5830 1.0551 0.096 Uiso 1 1 calc R
C38 C 1.3140(3) 0.6358(2) 0.9276(2) 0.0404(7) Uani 1 1 d .
H38A H 1.3508 0.6658 0.8635 0.061 Uiso 1 1 calc R
H38B H 1.3176 0.5505 0.9378 0.061 Uiso 1 1 calc R
H38C H 1.3859 0.6485 0.9726 0.061 Uiso 1 1 calc R

loop_
_atom_site_aniso_label
_atom_site_aniso_U_11
_atom_site_aniso_U_22
_atom_site_aniso_U_33
_atom_site_aniso_U_23
_atom_site_aniso_U_13
_atom_site_aniso_U_12
Cu1 0.02459(17) 0.02377(16) 0.02094(16) -0.00681(12) 0.00694(11) -0.01102(12)
N1 0.0239(11) 0.0229(10) 0.0228(10) -0.0039(8) 0.0022(8) -0.0085(8)
C2 0.0260(13) 0.0287(13) 0.0217(12) -0.0032(10) 0.0027(10) -0.0081(10)
C3 0.0295(14) 0.0252(13) 0.0251(13) 0.0008(10) 0.0003(10) -0.0112(11)
C4 0.0269(13) 0.0217(12) 0.0268(13) -0.0048(10) -0.0028(10) -0.0072(10)
C5 0.0180(12) 0.0246(12) 0.0216(12) -0.0036(10) -0.0006(9) -0.0066(9)
C6 0.0232(12) 0.0224(12) 0.0233(12) -0.0022(10) 0.0019(10) -0.0093(10)
N7 0.0347(12) 0.0238(10) 0.0208(10) -0.0046(8) 0.0049(9) -0.0150(9)
C8 0.0221(12) 0.0231(12) 0.0242(13) -0.0047(10) 0.0009(10) -0.0054(10)
O9 0.0422(11) 0.0236(9) 0.0257(9) -0.0057(7) 0.0018(8) -0.0146(8)
N10 0.0324(12) 0.0245(10) 0.0217(10) -0.0048(8) 0.0045(9) -0.0133(9)
C11 0.0305(14) 0.0272(13) 0.0200(12) -0.0065(10) 0.0043(10) -0.0056(11)
C12 0.0334(14) 0.0244(12) 0.0184(12) -0.0042(10) 0.0013(10) -0.0103(11)
N13 0.0297(11) 0.0270(11) 0.0187(10) -0.0060(8) 0.0047(8) -0.0027(9)
C14 0.0225(12) 0.0240(12) 0.0220(12) -0.0055(10) 0.0005(10) -0.0103(10)
O15 0.0330(10) 0.0244(9) 0.0226(9) -0.0062(7) 0.0053(7) -0.0024(7)
N16 0.0236(10) 0.0252(10) 0.0178(10) -0.0057(8) 0.0061(8) -0.0029(8)
C17 0.0253(13) 0.0191(11) 0.0197(12) -0.0052(9) 0.0004(9) -0.0105(10)
C18 0.0215(12) 0.0196(11) 0.0238(12) -0.0053(10) 0.0013(10) -0.0067(9)
N19 0.0225(10) 0.0244(10) 0.0189(10) -0.0054(8) 0.0016(8) -0.0098(8)
C20 0.0281(14) 0.0286(13) 0.0219(12) -0.0032(10) -0.0004(10) -0.0107(11)
C21 0.0223(13) 0.0291(13) 0.0306(14) -0.0040(11) -0.0010(10) -0.0056(10)
C22 0.0200(12) 0.0301(13) 0.0266(13) -0.0087(10) 0.0041(10) -0.0087(10)
O23 0.0271(9) 0.0248(9) 0.0246(9) -0.0093(7) 0.0091(7) -0.0107(7)
C24 0.0220(12) 0.0243(12) 0.0188(12) -0.0024(10) -0.0002(9) -0.0045(10)
O25 0.0279(9) 0.0272(9) 0.0340(10) -0.0060(7) 0.0130(8) -0.0126(7)
C26 0.0205(12) 0.0235(12) 0.0196(12) -0.0036(9) -0.0012(9) -0.0051(10)
O27 0.0249(9) 0.0277(9) 0.0254(9) -0.0102(7) 0.0089(7) -0.0121(7)
O28 0.0311(10) 0.0285(9) 0.0415(10) -0.0169(8) 0.0104(8) -0.0135(8)
O29 0.0355(10) 0.0326(9) 0.0215(9) -0.0013(7) 0.0027(7) -0.0123(8)
C30 0.0336(15) 0.0295(14) 0.0268(14) -0.0047(11) -0.0003(11) -0.0038(11)
N31 0.0286(12) 0.0274(11) 0.0276(11) 0.0008(9) 0.0092(9) -0.0022(9)
C32 0.071(2) 0.0411(18) 0.0484(19) 0.0085(15) 0.0343(17) 0.0034(16)
C33 0.0429(16) 0.0284(14) 0.0364(15) -0.0053(12) -0.0013(13) -0.0092(12)
O34 0.0248(10) 0.0553(12) 0.0284(10) -0.0023(9) 0.0006(8) -0.0046(9)
C35 0.0312(15) 0.0386(15) 0.0252(13) -0.0073(11) 0.0021(11) -0.0138(12)
N36 0.0286(12) 0.0378(12) 0.0301(12) -0.0025(10) -0.0032(9) -0.0084(10)
C37 0.0436(19) 0.091(3) 0.0367(18) 0.0157(17) -0.0017(15) -0.0064(18)
C38 0.0383(16) 0.0310(15) 0.0528(18) -0.0172(13) -0.0068(14) -0.0002(12)

loop_
_atom_type_symbol
_atom_type_description
_atom_type_scat_dispersion_real
_atom_type_scat_dispersion_imag
_atom_type_scat_source
C C 0.0033 0.0016 'International Tables Vol C Tables 4.2.6.8 and 6.1.1.4'
H H 0.0000 0.0000 'International Tables Vol C Tables 4.2.6.8 and 6.1.1.4'
N N 0.0061 0.0033 'International Tables Vol C Tables 4.2.6.8 and 6.1.1.4'
O O 0.0106 0.0060 'International Tables Vol C Tables 4.2.6.8 and 6.1.1.4'
Cu Cu 0.3201 1.2651 'International Tables Vol C Tables 4.2.6.8 and 6.1.1.4'

loop_
_geom_angle_atom_site_label_1
_geom_angle_atom_site_label_2
_geom_angle_atom_site_label_3
_geom_angle
_geom_angle_site_symmetry_1
_geom_angle_site_symmetry_3
O23 Cu1 O27 83.43(6) . .
O23 Cu1 N19 171.38(7) . 1_556
O27 Cu1 N19 87.95(7) . 1_556
O23 Cu1 N1 91.22(7) . .
O27 Cu1 N1 174.64(7) . .
N19 Cu1 N1 97.40(8) 1_556 .
O23 Cu1 O29 88.43(6) . .
O27 Cu1 O29 89.91(6) . .
N19 Cu1 O29 91.75(7) 1_556 .
N1 Cu1 O29 90.07(7) . .
O23 Cu1 O34 88.78(6) . .
O27 Cu1 O34 88.46(7) . .
N19 Cu1 O34 90.81(7) 1_556 .
N1 Cu1 O34 91.31(7) . .
O29 Cu1 O34 176.91(6) . .
C6 N1 C2 117.9(2) . .
C6 N1 Cu1 117.24(15) . .
C2 N1 Cu1 124.73(16) . .
N1 C2 C3 121.5(2) . .
N1 C2 H2 119.2 . .
C3 C2 H2 119.2 . .
C2 C3 C4 120.8(2) . .
C2 C3 H3 119.6 . .
C4 C3 H3 119.6 . .
C3 C4 C5 118.2(2) . .
C3 C4 H4 120.9 . .
C5 C4 H4 120.9 . .
N7 C5 C6 116.6(2) . .
N7 C5 C4 125.7(2) . .
C6 C5 C4 117.8(2) . .
N1 C6 C5 123.8(2) . .
N1 C6 H6 118.1 . .
C5 C6 H6 118.1 . .
C8 N7 C5 126.11(19) . .
C8 N7 H7 116.9 . .
C5 N7 H7 116.9 . .
O9 C8 N10 123.1(2) . .
O9 C8 N7 123.6(2) . .
N10 C8 N7 113.22(19) . .
C8 N10 C11 119.45(19) . .
C8 N10 H10 120.3 . .
C11 N10 H10 120.3 . .
N10 C11 C12 112.67(19) . .
N10 C11 H11A 109.1 . .
C12 C11 H11A 109.1 . .
N10 C11 H11B 109.1 . .
C12 C11 H11B 109.1 . .
H11A C11 H11B 107.8 . .
N13 C12 C11 114.59(19) . .
N13 C12 H12A 108.6 . .
C11 C12 H12A 108.6 . .
N13 C12 H12B 108.6 . .
C11 C12 H12B 108.6 . .
H12A C12 H12B 107.6 . .
C14 N13 C12 121.25(19) . .
C14 N13 H13 119.4 . .
C12 N13 H13 119.4 . .
O15 C14 N13 122.9(2) . .
O15 C14 N16 123.5(2) . .
N13 C14 N16 113.6(2) . .
C14 N16 C17 126.11(19) . .
C14 N16 H16 116.9 . .
C17 N16 H16 116.9 . .
N16 C17 C18 122.8(2) . .
N16 C17 C22 119.4(2) . .
C18 C17 C22 117.7(2) . .
N19 C18 C17 122.6(2) . .
N19 C18 H18 118.7 . .
C17 C18 H18 118.7 . .
C18 N19 C20 119.2(2) . .
C18 N19 Cu1 119.44(15) . 1_554
C20 N19 Cu1 120.17(15) . 1_554
N19 C20 C21 121.4(2) . .
N19 C20 H20 119.3 . .
C21 C20 H20 119.3 . .
C22 C21 C20 119.7(2) . .
C22 C21 H21 120.2 . .
C20 C21 H21 120.2 . .
C21 C22 C17 119.4(2) . .
C21 C22 H22 120.3 . .
C17 C22 H22 120.3 . .
C24 O23 Cu1 114.13(14) . .
O25 C24 O25 0.0(2) 1 .
O25 C24 O23 125.9(2) 1 .
O25 C24 O23 125.9(2) . .
O25 C24 C26 119.8(2) 1 .
O25 C24 C26 119.8(2) . .
O23 C24 C26 114.34(19) . .
O25 O25 C24 0(10) 1 .
O28 C26 O27 124.7(2) . .
O28 C26 C24 120.8(2) . .
O27 C26 C24 114.47(19) . .
C26 O27 Cu1 113.41(14) . .
C30 O29 Cu1 124.36(16) . .
O29 C30 N31 125.2(2) . .
O29 C30 H30 117.4 . .
N31 C30 H30 117.4 . .
C30 N31 C33 121.3(2) . .
C30 N31 C32 121.5(2) . .
C33 N31 C32 117.2(2) . .
N31 C32 H32A 109.5 . .
N31 C32 H32B 109.5 . .
H32A C32 H32B 109.5 . .
N31 C32 H32C 109.5 . .
H32A C32 H32C 109.5 . .
H32B C32 H32C 109.5 . .
N31 C33 H33A 109.5 . .
N31 C33 H33B 109.5 . .
H33A C33 H33B 109.5 . .
N31 C33 H33C 109.5 . .
H33A C33 H33C 109.5 . .
H33B C33 H33C 109.5 . .
C35 O34 Cu1 121.22(16) . .
O34 C35 N36 125.8(2) . .
O34 C35 H35 117.1 . .
N36 C35 H35 117.1 . .
C35 N36 C38 122.7(2) . .
C35 N36 C37 120.4(2) . .
C38 N36 C37 116.8(2) . .
N36 C37 H37A 109.5 . .
N36 C37 H37B 109.5 . .
H37A C37 H37B 109.5 . .
N36 C37 H37C 109.5 . .
H37A C37 H37C 109.5 . .
H37B C37 H37C 109.5 . .
N36 C38 H38A 109.5 . .
N36 C38 H38B 109.5 . .
H38A C38 H38B 109.5 . .
N36 C38 H38C 109.5 . .
H38A C38 H38C 109.5 . .
H38B C38 H38C 109.5 . .

loop_
_geom_bond_atom_site_label_1
_geom_bond_atom_site_label_2
_geom_bond_distance
_geom_bond_site_symmetry_2
Cu1 O23 1.9623(15) .
Cu1 O27 1.9726(16) .
Cu1 N19 2.0160(19) 1_556
Cu1 N1 2.0162(19) .
Cu1 O29 2.4150(17) .
Cu1 O34 2.4274(18) .
N1 C6 1.337(3) .
N1 C2 1.349(3) .
C2 C3 1.375(3) .
C2 H2 0.9300 .
C3 C4 1.379(3) .
C3 H3 0.9300 .
C4 C5 1.395(3) .
C4 H4 0.9300 .
C5 N7 1.389(3) .
C5 C6 1.391(3) .
C6 H6 0.9300 .
N7 C8 1.379(3) .
N7 H7 0.8600 .
C8 O9 1.226(3) .
C8 N10 1.351(3) .
N10 C11 1.452(3) .
N10 H10 0.8600 .
C11 C12 1.523(3) .
C11 H11A 0.9700 .
C11 H11B 0.9700 .
C12 N13 1.448(3) .
C12 H12A 0.9700 .
C12 H12B 0.9700 .
N13 C14 1.353(3) .
N13 H13 0.8600 .
C14 O15 1.229(3) .
C14 N16 1.382(3) .
N16 C17 1.390(3) .
N16 H16 0.8600 .
C17 C18 1.393(3) .
C17 C22 1.394(3) .
C18 N19 1.338(3) .
C18 H18 0.9300 .
N19 C20 1.342(3) .
N19 Cu1 2.0160(19) 1_554
C20 C21 1.385(3) .
C20 H20 0.9300 .
C21 C22 1.374(3) .
C21 H21 0.9300 .
C22 H22 0.9300 .
O23 C24 1.277(3) .
C24 O25 1.228(3) 1
C24 O25 1.228(3) .
C24 C26 1.558(3) .
O25 O25 0.0000 1
C26 O28 1.225(3) .
C26 O27 1.284(3) .
O29 C30 1.232(3) .
C30 N31 1.327(3) .
C30 H30 0.9300 .
N31 C33 1.443(3) .
N31 C32 1.449(3) .
C32 H32A 0.9600 .
C32 H32B 0.9600 .
C32 H32C 0.9600 .
C33 H33A 0.9600 .
C33 H33B 0.9600 .
C33 H33C 0.9600 .
O34 C35 1.229(3) .
C35 N36 1.315(3) .
C35 H35 0.9300 .
N36 C38 1.450(3) .
N36 C37 1.453(4) .
C37 H37A 0.9600 .
C37 H37B 0.9600 .
C37 H37C 0.9600 .
C38 H38A 0.9600 .
C38 H38B 0.9600 .
C38 H38C 0.9600 .

loop_
_geom_hbond_atom_site_label_D
_geom_hbond_atom_site_label_H
_geom_hbond_atom_site_label_A
_geom_hbond_distance_DH
_geom_hbond_distance_HA
_geom_hbond_distance_DA
_geom_hbond_angle_DHA
_geom_hbond_site_symmetry_A
N16 H16 O27 0.86 2.00 2.834(2) 163.1 2_676
N13 H13 O27 0.86 2.34 3.095(3) 146.1 2_676
N10 H10 O28 0.86 2.20 2.893(3) 136.9 2_776
